data_7242084
loop_
_publ_author_name
'Xue, Yun-Shan'
'Zhang, Chen'
'Lv, Jun Qing'
'Chen, Ning-Ning'
'Wang, Jun'
'Chen, Xuan-Rong'
'Fan, Liming'

_publ_section_title
;
 Luminescence sensing and photocatalytic activities of four Zn(ii)/Co(ii)
 coordination polymers based on a pyridinephenyl bifunctional ligand
;
_journal_issue 6
_journal_name_full CrystEngComm
_journal_page_first 1497
_journal_page_last 1506
_journal_paper_doi 10.1039/D0CE01812K
_journal_volume 23
_journal_year 2021
_chemical_formula_moiety 'C82 H58 Co3 N14 O14, H2 O '
_chemical_formula_sum 'C82 H60 Co3 N14 O15'
_chemical_formula_weight 1658.23
_space_group_crystal_system orthorhombic
_space_group_IT_number 56
_space_group_name_Hall '-P 2ab 2ac'
_space_group_name_H-M_alt 'P c c n'
_atom_sites_solution_hydrogens mixed
_audit_creation_method SHELXL-2014
_audit_update_record
;
2020-03-21 deposited with the CCDC.	2021-01-12 downloaded from the CCDC.
;
_cell_angle_alpha 90
_cell_angle_beta 90
_cell_angle_gamma 90
_cell_formula_units_Z 4
_cell_length_a 24.357(2)
_cell_length_b 16.6019(16)
_cell_length_c 18.5781(19)
_cell_measurement_reflns_used 9973
_cell_measurement_temperature 273(2)
_cell_measurement_theta_max 26.78
_cell_measurement_theta_min 2.82
_cell_volume 7512.5(12)
_computing_structure_refinement 'SHELXL-2014 (Sheldrick, 2014)'
_diffrn_ambient_temperature 273(2)
_diffrn_measured_fraction_theta_full 0.999
_diffrn_measured_fraction_theta_max 0.999
_diffrn_measurement_device_type 'Bruker APEX-II CCD'
_diffrn_measurement_method '\f and \w scans'
_diffrn_radiation_type MoK\a
_diffrn_radiation_wavelength 0.71073
_diffrn_reflns_av_R_equivalents 0.0959
_diffrn_reflns_av_unetI/netI 0.0251
_diffrn_reflns_Laue_measured_fraction_full 0.999
_diffrn_reflns_Laue_measured_fraction_max 0.999
_diffrn_reflns_limit_h_max 30
_diffrn_reflns_limit_h_min -30
_diffrn_reflns_limit_k_max 20
_diffrn_reflns_limit_k_min -20
_diffrn_reflns_limit_l_max 22
_diffrn_reflns_limit_l_min -22
_diffrn_reflns_number 309507
_diffrn_reflns_point_group_measured_fraction_full 0.999
_diffrn_reflns_point_group_measured_fraction_max 0.999
_diffrn_reflns_theta_full 25.242
_diffrn_reflns_theta_max 26.000
_diffrn_reflns_theta_min 2.793
_exptl_absorpt_coefficient_mu 0.740
_exptl_absorpt_correction_T_max 0.822
_exptl_absorpt_correction_T_min 0.790
_exptl_absorpt_correction_type multi-scan
_exptl_absorpt_process_details SADABS
_exptl_crystal_colour red
_exptl_crystal_density_diffrn 1.466
_exptl_crystal_description block
_exptl_crystal_F_000 3564
_exptl_crystal_size_max 0.210
_exptl_crystal_size_mid 0.200
_exptl_crystal_size_min 0.190
_refine_diff_density_max 0.672
_refine_diff_density_min -0.854
_refine_diff_density_rms 0.075
_refine_ls_extinction_method none
_refine_ls_goodness_of_fit_ref 0.983
_refine_ls_hydrogen_treatment constr
_refine_ls_matrix_type full
_refine_ls_number_parameters 515
_refine_ls_number_reflns 7381
_refine_ls_number_restraints 0
_refine_ls_restrained_S_all 0.983
_refine_ls_R_factor_all 0.0693
_refine_ls_R_factor_gt 0.0515
_refine_ls_shift/su_max 0.004
_refine_ls_shift/su_mean 0.000
_refine_ls_structure_factor_coef Fsqd
_refine_ls_weighting_details 'w=1/[\s^2^(Fo^2^)+(0.0674P)^2^+15.9201P] where P=(Fo^2^+2Fc^2^)/3'
_refine_ls_weighting_scheme calc
_refine_ls_wR_factor_gt 0.1261
_refine_ls_wR_factor_ref 0.1343
_reflns_Friedel_coverage 0.000
_reflns_number_gt 5877
_reflns_number_total 7381
_reflns_threshold_expression 'I > 2\s(I)'
_cod_data_source_file d0ce01812k2.cif
_cod_data_source_block 1_sq_sq
_cod_depositor_comments 'Adding full bibliography for 7242081--7242084.cif.'
_cod_database_code 7242084
_shelx_space_group_comment
;
The symmetry employed for this shelxl refinement is uniquely defined
by the following loop, which should always be used as a source of
symmetry information in preference to the above space-group names.
They are only intended as comments.
;
_shelx_estimated_absorpt_t_min 0.860
_shelx_estimated_absorpt_t_max 0.872
_shelxl_version_number 2014-3

loop_
_space_group_symop_operation_xyz
'x, y, z'
'-x+1/2, -y+1/2, z'
'-x, y+1/2, -z+1/2'
'x+1/2, -y, -z+1/2'
'-x, -y, -z'
'x-1/2, y-1/2, -z'
'x, -y-1/2, z-1/2'
'-x-1/2, y, z-1/2'

loop_
_atom_site_label
_atom_site_type_symbol
_atom_site_fract_x
_atom_site_fract_y
_atom_site_fract_z
_atom_site_U_iso_or_equiv
_atom_site_adp_type
_atom_site_occupancy
_atom_site_site_symmetry_order
_atom_site_calc_flag
_atom_site_refinement_flags_posn
_atom_site_refinement_flags_adp
_atom_site_refinement_flags_occupancy
_atom_site_disorder_assembly
_atom_site_disorder_group
C1 C -0.02917(12) 0.52888(19) 0.31321(19) 0.0296(7) Uani 1 1 d . . . . .
C2 C 0.02395(12) 0.56473(18) 0.28570(16) 0.0246(6) Uani 1 1 d . . . . .
C3 C 0.07230(12) 0.52257(18) 0.29509(17) 0.0245(6) Uani 1 1 d . . . . .
H3 H 0.0719 0.4749 0.3214 0.029 Uiso 1 1 calc R U . . .
C4 C 0.12152(12) 0.54953(18) 0.26622(16) 0.0229(6) Uani 1 1 d . . . . .
C5 C 0.12191(12) 0.62221(18) 0.22845(16) 0.0244(6) Uani 1 1 d . . . . .
H5 H 0.1544 0.6409 0.2081 0.029 Uiso 1 1 calc R U . . .
C6 C 0.07377(12) 0.66686(18) 0.22114(16) 0.0236(6) Uani 1 1 d . . . . .
C7 C 0.02500(12) 0.63784(18) 0.24897(17) 0.0259(7) Uani 1 1 d . . . . .
H7 H -0.0072 0.6672 0.2431 0.031 Uiso 1 1 calc R U . . .
C8 C 0.07463(12) 0.74679(18) 0.18306(17) 0.0251(6) Uani 1 1 d . . . . .
C9 C 0.17084(12) 0.49717(19) 0.27389(16) 0.0246(6) Uani 1 1 d . . . . .
C10 C 0.22479(12) 0.52567(18) 0.28067(16) 0.0249(7) Uani 1 1 d . . . . .
C11 C 0.25514(15) 0.3874(2) 0.2796(2) 0.0377(8) Uani 1 1 d . . . . .
H11 H 0.2828 0.3488 0.2809 0.045 Uiso 1 1 calc R U . . .
C12 C 0.20081(15) 0.3655(2) 0.2756(2) 0.0389(8) Uani 1 1 d . . . . .
H12 H 0.1922 0.3109 0.2753 0.047 Uiso 1 1 calc R U . . .
C13 C 0.16009(11) 0.41829(16) 0.27199(16) 0.0192(6) Uani 1 1 d . . . . .
H13 H 0.1240 0.4004 0.2682 0.023 Uiso 1 1 calc R U . . .
C14 C 0.23985(13) 0.6121(2) 0.29267(19) 0.0327(8) Uani 1 1 d . . . . .
C15 C 0.02416(12) 0.3373(2) 0.45559(19) 0.0311(7) Uani 1 1 d . . . . .
H15 H 0.0409 0.3439 0.4110 0.037 Uiso 1 1 calc R U . . .
C16 C -0.03572(13) 0.3335(2) 0.53982(18) 0.0297(7) Uani 1 1 d . . . . .
H16 H -0.0690 0.3372 0.5642 0.036 Uiso 1 1 calc R U . . .
C17 C 0.01243(13) 0.3121(2) 0.56990(18) 0.0318(7) Uani 1 1 d . . . . .
H17 H 0.0185 0.2984 0.6178 0.038 Uiso 1 1 calc R U . . .
C18 C 0.10808(12) 0.29465(19) 0.52028(17) 0.0266(7) Uani 1 1 d . . . . .
C19 C 0.13375(13) 0.2631(2) 0.46027(18) 0.0325(7) Uani 1 1 d . . . . .
H19 H 0.1138 0.2538 0.4184 0.039 Uiso 1 1 calc R U . . .
C20 C 0.18921(13) 0.2455(2) 0.46282(18) 0.0327(7) Uani 1 1 d . . . . .
H20 H 0.2063 0.2242 0.4223 0.039 Uiso 1 1 calc R U . . .
C21 C 0.21998(12) 0.2590(2) 0.52510(17) 0.0286(7) Uani 1 1 d . . . . .
C22 C 0.19295(13) 0.2898(2) 0.58464(19) 0.0354(8) Uani 1 1 d . . . . .
H22 H 0.2125 0.2984 0.6269 0.042 Uiso 1 1 calc R U . . .
C23 C 0.13741(13) 0.3081(2) 0.58284(18) 0.0346(8) Uani 1 1 d . . . . .
H23 H 0.1201 0.3293 0.6233 0.042 Uiso 1 1 calc R U . . .
C24 C 0.36044(13) 0.6818(2) 0.4063(2) 0.0352(8) Uani 1 1 d . . . . .
H24 H 0.3739 0.6876 0.3598 0.042 Uiso 1 1 calc R U . . .
C25 C 0.30673(14) 0.6826(2) 0.4985(2) 0.0367(8) Uani 1 1 d . . . . .
H25 H 0.2757 0.6894 0.5271 0.044 Uiso 1 1 calc R U . . .
C26 C 0.35504(14) 0.6536(2) 0.5212(2) 0.0381(8) Uani 1 1 d . . . . .
H26 H 0.3637 0.6369 0.5676 0.046 Uiso 1 1 calc R U . . .
C27 C 0.44609(12) 0.62840(19) 0.46277(19) 0.0288(7) Uani 1 1 d . . . . .
C28 C 0.47063(14) 0.5968(2) 0.4025(2) 0.0383(8) Uani 1 1 d . . . . .
H28 H 0.4506 0.5901 0.3602 0.046 Uiso 1 1 calc R U . . .
C29 C 0.52553(14) 0.5751(2) 0.40532(19) 0.0379(8) Uani 1 1 d . . . . .
H29 H 0.5421 0.5537 0.3644 0.045 Uiso 1 1 calc R U . . .
C30 C 0.55648(12) 0.58430(19) 0.46753(18) 0.0283(7) Uani 1 1 d . . . . .
C31 C 0.53021(13) 0.6150(2) 0.52781(18) 0.0307(7) Uani 1 1 d . . . . .
H31 H 0.5498 0.6204 0.5705 0.037 Uiso 1 1 calc R U . . .
C32 C 0.47560(13) 0.6376(2) 0.52585(18) 0.0307(7) Uani 1 1 d . . . . .
H32 H 0.4588 0.6588 0.5666 0.037 Uiso 1 1 calc R U . . .
C33 C 0.61593(12) 0.5625(2) 0.46985(18) 0.0288(7) Uani 1 1 d . . . . .
C34 C 0.64761(14) 0.5639(2) 0.40792(19) 0.0390(9) Uani 1 1 d . . . . .
H34 H 0.6314 0.5793 0.3647 0.047 Uiso 1 1 calc R U . . .
C35 C 0.70240(14) 0.5433(2) 0.40841(19) 0.0381(8) Uani 1 1 d . . . . .
H35 H 0.7227 0.5444 0.3660 0.046 Uiso 1 1 calc R U . . .
C36 C 0.72687(12) 0.5211(2) 0.47183(18) 0.0296(7) Uani 1 1 d . . . . .
C37 C 0.69690(14) 0.5206(2) 0.53483(19) 0.0353(8) Uani 1 1 d . . . . .
H37 H 0.7136 0.5059 0.5779 0.042 Uiso 1 1 calc R U . . .
C38 C 0.64212(13) 0.5420(2) 0.53377(18) 0.0338(8) Uani 1 1 d . . . . .
H38 H 0.6224 0.5426 0.5766 0.041 Uiso 1 1 calc R U . . .
C39 C 0.82286(13) 0.5208(2) 0.5226(2) 0.0358(8) Uani 1 1 d . . . . .
H39 H 0.8177 0.5538 0.5625 0.043 Uiso 1 1 calc R U . . .
C40 C 0.86998(13) 0.4856(2) 0.5015(2) 0.0354(8) Uani 1 1 d . . . . .
H40 H 0.9035 0.4909 0.5249 0.043 Uiso 1 1 calc R U . . .
C41 C 0.80920(13) 0.4498(2) 0.42497(19) 0.0339(8) Uani 1 1 d . . . . .
H41 H 0.7918 0.4261 0.3858 0.041 Uiso 1 1 calc R U . . .
Co1 Co -0.07943(2) 0.38145(2) 0.37944(2) 0.02134(12) Uani 1 1 d . . . . .
Co2 Co 0.2500 0.7500 0.36428(3) 0.02719(16) Uani 1 2 d S T P . .
N1 N 0.26744(13) 0.4690(2) 0.28183(18) 0.0484(8) Uani 1 1 d . . . . .
N2 N -0.02835(10) 0.34912(16) 0.46742(14) 0.0267(6) Uani 1 1 d . . . . .
N3 N 0.05100(10) 0.31447(16) 0.51561(14) 0.0264(6) Uani 1 1 d . . . . .
N4 N 0.30995(11) 0.70063(17) 0.42674(17) 0.0345(7) Uani 1 1 d . . . . .
N5 N 0.38950(10) 0.65327(17) 0.46219(15) 0.0309(6) Uani 1 1 d . . . . .
N6 N 0.78395(10) 0.49772(17) 0.47306(15) 0.0303(6) Uani 1 1 d . . . . .
N7 N 0.86152(10) 0.44089(16) 0.44038(15) 0.0297(6) Uani 1 1 d . . . . .
O1 O -0.02416(9) 0.46854(13) 0.35373(13) 0.0322(5) Uani 1 1 d . . . . .
O2 O -0.07330(9) 0.55950(15) 0.29394(17) 0.0484(7) Uani 1 1 d . . . . .
O3 O 0.03315(9) 0.79170(13) 0.18597(13) 0.0332(5) Uani 1 1 d . . . . .
O4 O 0.11638(9) 0.76770(13) 0.14758(13) 0.0323(5) Uani 1 1 d . . . . .
O5 O 0.28305(11) 0.63922(17) 0.2674(2) 0.0621(9) Uani 1 1 d . . . . .
O6 O 0.20886(9) 0.65391(15) 0.33225(15) 0.0405(6) Uani 1 1 d . . . . .
O7 O -0.11920(11) 0.41465(16) 0.27913(15) 0.0477(7) Uani 1 1 d . . . . .
H7B H -0.1060 0.4603 0.2677 0.071 Uiso 1 1 d R U . . .
H7A H -0.1527 0.4226 0.2895 0.071 Uiso 1 1 d R U . . .
O10 O 0.2500 0.7500 0.1425(3) 0.159(4) Uani 1 2 d S T P . .
H10A H 0.2596 0.7195 0.1771 0.238 Uiso 0.5 1 d R U P . .
H10B H 0.2153 0.7550 0.1435 0.238 Uiso 0.5 1 d R U P . .

loop_
_atom_site_aniso_label
_atom_site_aniso_U_11
_atom_site_aniso_U_22
_atom_site_aniso_U_33
_atom_site_aniso_U_23
_atom_site_aniso_U_13
_atom_site_aniso_U_12
C1 0.0220(16) 0.0238(16) 0.043(2) 0.0021(14) 0.0049(14) -0.0023(13)
C2 0.0244(15) 0.0223(15) 0.0273(16) 0.0008(12) 0.0033(13) -0.0003(12)
C3 0.0239(15) 0.0220(15) 0.0277(16) 0.0032(12) 0.0014(13) -0.0003(12)
C4 0.0218(15) 0.0241(15) 0.0228(15) -0.0008(12) 0.0002(12) 0.0016(12)
C5 0.0202(14) 0.0275(16) 0.0256(16) 0.0002(13) 0.0027(12) -0.0034(12)
C6 0.0247(15) 0.0211(15) 0.0250(16) 0.0017(12) 0.0000(12) -0.0009(12)
C7 0.0210(15) 0.0230(15) 0.0337(18) 0.0021(13) -0.0002(13) 0.0026(12)
C8 0.0250(16) 0.0225(15) 0.0279(16) 0.0006(13) -0.0024(13) -0.0027(13)
C9 0.0215(15) 0.0293(16) 0.0232(15) 0.0034(13) 0.0041(12) 0.0018(12)
C10 0.0237(15) 0.0256(16) 0.0254(16) 0.0007(13) 0.0022(12) 0.0035(12)
C11 0.0338(18) 0.0308(18) 0.049(2) 0.0019(16) 0.0002(16) 0.0091(15)
C12 0.040(2) 0.0233(17) 0.053(2) 0.0029(16) -0.0019(17) 0.0009(15)
C13 0.0130(13) 0.0123(13) 0.0323(16) 0.0022(12) -0.0005(12) 0.0000(10)
C14 0.0226(16) 0.0310(17) 0.044(2) -0.0002(15) -0.0015(15) -0.0002(14)
C15 0.0200(15) 0.0402(19) 0.0331(18) 0.0055(15) 0.0015(13) 0.0038(14)
C16 0.0213(16) 0.0338(18) 0.0341(18) -0.0009(14) 0.0065(14) 0.0055(13)
C17 0.0286(17) 0.0401(19) 0.0266(17) -0.0022(14) 0.0031(14) 0.0060(14)
C18 0.0179(15) 0.0327(17) 0.0293(17) -0.0013(14) -0.0018(12) 0.0064(13)
C19 0.0238(16) 0.0424(19) 0.0312(18) -0.0065(15) -0.0044(14) 0.0045(14)
C20 0.0246(16) 0.0425(19) 0.0310(18) -0.0080(15) 0.0025(14) 0.0053(15)
C21 0.0209(16) 0.0323(17) 0.0326(18) 0.0006(14) -0.0004(13) 0.0055(13)
C22 0.0244(16) 0.052(2) 0.0294(18) -0.0046(16) -0.0058(14) 0.0059(15)
C23 0.0255(17) 0.051(2) 0.0274(18) -0.0060(16) 0.0026(14) 0.0097(15)
C24 0.0254(17) 0.0399(19) 0.040(2) 0.0045(16) -0.0037(15) 0.0043(15)
C25 0.0266(17) 0.044(2) 0.040(2) 0.0016(16) 0.0041(15) 0.0081(15)
C26 0.0305(18) 0.048(2) 0.036(2) 0.0005(17) 0.0023(15) 0.0089(16)
C27 0.0189(15) 0.0289(17) 0.0387(19) -0.0004(14) -0.0025(14) 0.0059(13)
C28 0.0243(17) 0.055(2) 0.0359(19) -0.0059(17) -0.0087(15) 0.0071(16)
C29 0.0284(18) 0.053(2) 0.0319(19) -0.0081(17) 0.0007(15) 0.0092(16)
C30 0.0193(15) 0.0310(17) 0.0347(18) -0.0011(14) -0.0002(13) 0.0053(13)
C31 0.0221(16) 0.0366(18) 0.0335(18) -0.0044(15) -0.0048(13) 0.0066(14)
C32 0.0233(16) 0.0357(18) 0.0331(18) -0.0067(14) 0.0031(13) 0.0070(14)
C33 0.0219(16) 0.0318(17) 0.0329(18) -0.0065(14) 0.0003(13) 0.0047(13)
C34 0.0253(17) 0.063(2) 0.0289(18) 0.0015(17) -0.0020(14) 0.0118(16)
C35 0.0253(17) 0.059(2) 0.0295(18) 0.0007(17) 0.0057(14) 0.0099(16)
C36 0.0163(14) 0.0342(18) 0.0384(19) -0.0057(15) 0.0010(13) 0.0076(13)
C37 0.0288(17) 0.047(2) 0.0297(18) -0.0040(16) -0.0029(14) 0.0119(16)
C38 0.0242(16) 0.048(2) 0.0296(18) -0.0057(15) 0.0041(14) 0.0094(15)
C39 0.0270(17) 0.040(2) 0.041(2) -0.0149(16) -0.0065(15) 0.0080(15)
C40 0.0212(16) 0.0366(19) 0.049(2) -0.0093(16) -0.0101(15) 0.0061(14)
C41 0.0193(15) 0.0422(19) 0.040(2) -0.0121(16) -0.0001(14) 0.0049(14)
Co1 0.0142(2) 0.0194(2) 0.0305(2) -0.00053(17) 0.00108(16) 0.00142(15)
Co2 0.0168(3) 0.0265(3) 0.0383(4) 0.000 0.000 0.0012(2)
N1 0.0460(19) 0.052(2) 0.047(2) 0.0008(16) 0.0023(15) 0.0059(16)
N2 0.0195(13) 0.0280(14) 0.0326(15) 0.0025(12) -0.0011(11) 0.0023(11)
N3 0.0193(13) 0.0325(14) 0.0273(14) -0.0017(11) -0.0003(11) 0.0029(11)
N4 0.0193(13) 0.0355(16) 0.0485(18) 0.0047(13) -0.0008(12) 0.0051(12)
N5 0.0202(13) 0.0331(15) 0.0394(16) -0.0026(13) -0.0036(12) 0.0057(11)
N6 0.0198(13) 0.0373(16) 0.0338(16) -0.0051(12) 0.0003(11) 0.0065(11)
N7 0.0191(13) 0.0310(14) 0.0391(16) -0.0063(12) 0.0010(11) 0.0044(11)
O1 0.0252(11) 0.0277(12) 0.0438(14) 0.0106(10) 0.0007(10) -0.0055(9)
O2 0.0220(12) 0.0371(14) 0.086(2) 0.0261(14) 0.0044(12) 0.0036(10)
O3 0.0242(11) 0.0282(12) 0.0471(14) 0.0114(10) 0.0044(10) 0.0036(10)
O4 0.0284(12) 0.0273(12) 0.0412(13) 0.0087(10) 0.0084(10) -0.0002(9)
O5 0.0398(15) 0.0407(16) 0.106(3) -0.0029(16) 0.0250(16) -0.0102(13)
O6 0.0298(13) 0.0356(13) 0.0561(16) -0.0152(12) -0.0018(12) -0.0008(11)
O7 0.0400(14) 0.0415(15) 0.0615(18) 0.0098(13) -0.0173(13) -0.0028(12)
O10 0.208(9) 0.209(10) 0.059(4) 0.000 0.000 0.043(7)

loop_
_atom_type_symbol
_atom_type_description
_atom_type_scat_dispersion_real
_atom_type_scat_dispersion_imag
_atom_type_scat_source
C C 0.0033 0.0016 'International Tables Vol C Tables 4.2.6.8 and 6.1.1.4'
H H 0.0000 0.0000 'International Tables Vol C Tables 4.2.6.8 and 6.1.1.4'
Co Co 0.3494 0.9721 'International Tables Vol C Tables 4.2.6.8 and 6.1.1.4'
N N 0.0061 0.0033 'International Tables Vol C Tables 4.2.6.8 and 6.1.1.4'
O O 0.0106 0.0060 'International Tables Vol C Tables 4.2.6.8 and 6.1.1.4'

loop_
_geom_angle_atom_site_label_1
_geom_angle_atom_site_label_2
_geom_angle_atom_site_label_3
_geom_angle
_geom_angle_site_symmetry_1
_geom_angle_site_symmetry_3
_geom_angle_publ_flag
O2 C1 O1 125.6(3) . . ?
O2 C1 C2 118.8(3) . . ?
O1 C1 C2 115.6(3) . . ?
C3 C2 C7 119.2(3) . . ?
C3 C2 C1 119.2(3) . . ?
C7 C2 C1 121.6(3) . . ?
C2 C3 C4 121.6(3) . . ?
C2 C3 H3 119.2 . . ?
C4 C3 H3 119.2 . . ?
C3 C4 C5 118.6(3) . . ?
C3 C4 C9 118.1(3) . . ?
C5 C4 C9 123.2(3) . . ?
C4 C5 C6 120.2(3) . . ?
C4 C5 H5 119.9 . . ?
C6 C5 H5 119.9 . . ?
C7 C6 C5 120.1(3) . . ?
C7 C6 C8 119.7(3) . . ?
C5 C6 C8 120.2(3) . . ?
C6 C7 C2 120.2(3) . . ?
C6 C7 H7 119.9 . . ?
C2 C7 H7 119.9 . . ?
O3 C8 O4 120.5(3) . . ?
O3 C8 C6 119.5(3) . . ?
O4 C8 C6 120.0(3) . . ?
C13 C9 C10 121.1(3) . . ?
C13 C9 C4 114.3(3) . . ?
C10 C9 C4 124.6(3) . . ?
N1 C10 C9 118.0(3) . . ?
N1 C10 C14 117.3(3) . . ?
C9 C10 C14 124.5(3) . . ?
C12 C11 N1 117.9(3) . . ?
C12 C11 H11 121.1 . . ?
N1 C11 H11 121.1 . . ?
C13 C12 C11 123.2(3) . . ?
C13 C12 H12 118.4 . . ?
C11 C12 H12 118.4 . . ?
C12 C13 C9 120.0(3) . . ?
C12 C13 H13 120.0 . . ?
C9 C13 H13 120.0 . . ?
O5 C14 O6 121.9(3) . . ?
O5 C14 C10 120.1(3) . . ?
O6 C14 C10 117.9(3) . . ?
N2 C15 N3 112.1(3) . . ?
N2 C15 H15 123.9 . . ?
N3 C15 H15 123.9 . . ?
C17 C16 N2 109.9(3) . . ?
C17 C16 H16 125.0 . . ?
N2 C16 H16 125.0 . . ?
C16 C17 N3 106.4(3) . . ?
C16 C17 H17 126.8 . . ?
N3 C17 H17 126.8 . . ?
C23 C18 C19 120.4(3) . . ?
C23 C18 N3 121.0(3) . . ?
C19 C18 N3 118.5(3) . . ?
C20 C19 C18 119.6(3) . . ?
C20 C19 H19 120.2 . . ?
C18 C19 H19 120.2 . . ?
C19 C20 C21 121.2(3) . . ?
C19 C20 H20 119.4 . . ?
C21 C20 H20 119.4 . . ?
C22 C21 C20 117.8(3) . . ?
C22 C21 C21 122.7(2) . 2 ?
C20 C21 C21 119.6(2) . 2 ?
C21 C22 C23 121.7(3) . . ?
C21 C22 H22 119.1 . . ?
C23 C22 H22 119.1 . . ?
C18 C23 C22 119.3(3) . . ?
C18 C23 H23 120.4 . . ?
C22 C23 H23 120.4 . . ?
N4 C24 N5 110.6(3) . . ?
N4 C24 H24 124.7 . . ?
N5 C24 H24 124.7 . . ?
C26 C25 N4 109.6(3) . . ?
C26 C25 H25 125.2 . . ?
N4 C25 H25 125.2 . . ?
C25 C26 N5 106.6(3) . . ?
C25 C26 H26 126.7 . . ?
N5 C26 H26 126.7 . . ?
C28 C27 C32 120.5(3) . . ?
C28 C27 N5 121.3(3) . . ?
C32 C27 N5 118.2(3) . . ?
C27 C28 C29 119.2(3) . . ?
C27 C28 H28 120.4 . . ?
C29 C28 H28 120.4 . . ?
C28 C29 C30 121.8(3) . . ?
C28 C29 H29 119.1 . . ?
C30 C29 H29 119.1 . . ?
C29 C30 C31 117.5(3) . . ?
C29 C30 C33 121.6(3) . . ?
C31 C30 C33 120.9(3) . . ?
C32 C31 C30 121.5(3) . . ?
C32 C31 H31 119.3 . . ?
C30 C31 H31 119.3 . . ?
C31 C32 C27 119.5(3) . . ?
C31 C32 H32 120.3 . . ?
C27 C32 H32 120.3 . . ?
C34 C33 C38 117.2(3) . . ?
C34 C33 C30 120.8(3) . . ?
C38 C33 C30 121.9(3) . . ?
C35 C34 C33 122.0(3) . . ?
C35 C34 H34 119.0 . . ?
C33 C34 H34 119.0 . . ?
C36 C35 C34 119.6(3) . . ?
C36 C35 H35 120.2 . . ?
C34 C35 H35 120.2 . . ?
C35 C36 C37 120.1(3) . . ?
C35 C36 N6 120.3(3) . . ?
C37 C36 N6 119.6(3) . . ?
C36 C37 C38 119.8(3) . . ?
C36 C37 H37 120.1 . . ?
C38 C37 H37 120.1 . . ?
C37 C38 C33 121.2(3) . . ?
C37 C38 H38 119.4 . . ?
C33 C38 H38 119.4 . . ?
C40 C39 N6 105.7(3) . . ?
C40 C39 H39 127.1 . . ?
N6 C39 H39 127.1 . . ?
C39 C40 N7 110.4(3) . . ?
C39 C40 H40 124.8 . . ?
N7 C40 H40 124.8 . . ?
N7 C41 N6 111.4(3) . . ?
N7 C41 H41 124.3 . . ?
N6 C41 H41 124.3 . . ?
O1 Co1 N7 104.39(10) . 1_455 ?
O1 Co1 N2 88.43(10) . . ?
N7 Co1 N2 96.10(10) 1_455 . ?
O1 Co1 O4 147.86(9) . 3_545 ?
N7 Co1 O4 104.73(9) 1_455 3_545 ?
N2 Co1 O4 101.70(10) . 3_545 ?
O1 Co1 O7 85.02(10) . . ?
N7 Co1 O7 92.19(11) 1_455 . ?
N2 Co1 O7 170.51(10) . . ?
O4 Co1 O7 80.56(10) 3_545 . ?
O1 Co1 O3 90.72(9) . 3_545 ?
N7 Co1 O3 164.55(9) 1_455 3_545 ?
N2 Co1 O3 87.38(10) . 3_545 ?
O4 Co1 O3 59.83(8) 3_545 3_545 ?
O7 Co1 O3 85.83(10) . 3_545 ?
O6 Co2 O6 144.94(16) 2_565 . ?
O6 Co2 N4 97.64(11) 2_565 . ?
O6 Co2 N4 102.14(11) . . ?
O6 Co2 N4 102.14(11) 2_565 2_565 ?
O6 Co2 N4 97.63(11) . 2_565 ?
N4 Co2 N4 110.56(17) . 2_565 ?
C11 N1 C10 119.6(3) . . ?
C15 N2 C16 105.1(3) . . ?
C15 N2 Co1 118.7(2) . . ?
C16 N2 Co1 136.1(2) . . ?
C15 N3 C17 106.4(3) . . ?
C15 N3 C18 125.9(3) . . ?
C17 N3 C18 127.6(3) . . ?
C24 N4 C25 106.3(3) . . ?
C24 N4 Co2 126.7(3) . . ?
C25 N4 Co2 127.0(2) . . ?
C24 N5 C26 107.0(3) . . ?
C24 N5 C27 127.7(3) . . ?
C26 N5 C27 125.3(3) . . ?
C41 N6 C39 107.1(3) . . ?
C41 N6 C36 126.1(3) . . ?
C39 N6 C36 126.8(3) . . ?
C41 N7 C40 105.3(3) . . ?
C41 N7 Co1 127.3(2) . 1_655 ?
C40 N7 Co1 127.1(2) . 1_655 ?
C1 O1 Co1 130.0(2) . . ?
C8 O3 Co1 88.09(18) . 3 ?
C8 O4 Co1 91.51(18) . 3 ?
C14 O6 Co2 108.5(2) . . ?
Co1 O7 H7B 105.8 . . ?
Co1 O7 H7A 105.9 . . ?
H7B O7 H7A 106.3 . . ?
H10A O10 H10B 108.4 . . ?

loop_
_geom_bond_atom_site_label_1
_geom_bond_atom_site_label_2
_geom_bond_distance
_geom_bond_site_symmetry_2
_geom_bond_publ_flag
C1 O2 1.242(4) . ?
C1 O1 1.259(4) . ?
C1 C2 1.513(4) . ?
C2 C3 1.381(4) . ?
C2 C7 1.393(4) . ?
C3 C4 1.388(4) . ?
C3 H3 0.9300 . ?
C4 C5 1.396(4) . ?
C4 C9 1.490(4) . ?
C5 C6 1.394(4) . ?
C5 H5 0.9300 . ?
C6 C7 1.382(4) . ?
C6 C8 1.504(4) . ?
C7 H7 0.9300 . ?
C8 O3 1.257(4) . ?
C8 O4 1.260(4) . ?
C9 C13 1.336(4) . ?
C9 C10 1.402(4) . ?
C10 N1 1.401(4) . ?
C10 C14 1.497(5) . ?
C11 C12 1.374(5) . ?
C11 N1 1.389(5) . ?
C11 H11 0.9300 . ?
C12 C13 1.325(4) . ?
C12 H12 0.9300 . ?
C13 H13 0.9300 . ?
C14 O5 1.237(4) . ?
C14 O6 1.262(4) . ?
C15 N2 1.313(4) . ?
C15 N3 1.347(4) . ?
C15 H15 0.9300 . ?
C16 C17 1.347(5) . ?
C16 N2 1.382(4) . ?
C16 H16 0.9300 . ?
C17 N3 1.379(4) . ?
C17 H17 0.9300 . ?
C18 C23 1.382(5) . ?
C18 C19 1.381(4) . ?
C18 N3 1.431(4) . ?
C19 C20 1.383(4) . ?
C19 H19 0.9300 . ?
C20 C21 1.397(5) . ?
C20 H20 0.9300 . ?
C21 C22 1.385(5) . ?
C21 C21 1.493(6) 2 ?
C22 C23 1.387(4) . ?
C22 H22 0.9300 . ?
C23 H23 0.9300 . ?
C24 N4 1.324(4) . ?
C24 N5 1.342(4) . ?
C24 H24 0.9300 . ?
C25 C26 1.340(5) . ?
C25 N4 1.368(5) . ?
C25 H25 0.9300 . ?
C26 N5 1.381(4) . ?
C26 H26 0.9300 . ?
C27 C28 1.374(5) . ?
C27 C32 1.383(5) . ?
C27 N5 1.439(4) . ?
C28 C29 1.386(5) . ?
C28 H28 0.9300 . ?
C29 C30 1.388(5) . ?
C29 H29 0.9300 . ?
C30 C31 1.387(5) . ?
C30 C33 1.493(4) . ?
C31 C32 1.383(4) . ?
C31 H31 0.9300 . ?
C32 H32 0.9300 . ?
C33 C34 1.386(5) . ?
C33 C38 1.391(5) . ?
C34 C35 1.378(5) . ?
C34 H34 0.9300 . ?
C35 C36 1.371(5) . ?
C35 H35 0.9300 . ?
C36 C37 1.379(5) . ?
C36 N6 1.444(4) . ?
C37 C38 1.381(4) . ?
C37 H37 0.9300 . ?
C38 H38 0.9300 . ?
C39 C40 1.346(5) . ?
C39 N6 1.376(4) . ?
C39 H39 0.9300 . ?
C40 N7 1.372(4) . ?
C40 H40 0.9300 . ?
C41 N7 1.315(4) . ?
C41 N6 1.345(4) . ?
C41 H41 0.9300 . ?
Co1 O1 2.033(2) . ?
Co1 N7 2.079(3) 1_455 ?
Co1 N2 2.123(3) . ?
Co1 O4 2.152(2) 3_545 ?
Co1 O7 2.171(3) . ?
Co1 O3 2.229(2) 3_545 ?
Co2 O6 1.976(2) 2_565 ?
Co2 O6 1.976(2) . ?
Co2 N4 2.037(3) . ?
Co2 N4 2.037(3) 2_565 ?
N7 Co1 2.079(3) 1_655 ?
O3 Co1 2.229(2) 3 ?
O4 Co1 2.151(2) 3 ?
O7 H7B 0.8500 . ?
O7 H7A 0.8499 . ?
O10 H10A 0.8501 . ?
O10 H10B 0.8500 . ?
